data_7247503
loop_
_publ_author_name
'Gl\"ockler, Eduard'
'Kapp, Leon'
'W\"olper, Christoph'
'Schumacher, Marcel'
'Gr\"oschel, Andr\'e H.'
'Schulz, Stephan'

_publ_section_title
;
 Homoleptic and heteroleptic ketodiiminate zinc complexes for the ROP of
 cyclic l-lactide
;
_journal_issue 43
_journal_name_full 'RSC Advances'
_journal_page_first 29879
_journal_page_last 29885
_journal_paper_doi 10.1039/D3RA06529D
_journal_volume 13
_journal_year 2023
_chemical_formula_sum 'C27 H48 N4 O Zn'
_chemical_formula_weight 510.06
_space_group_crystal_system triclinic
_space_group_IT_number 2
_space_group_name_Hall '-P 1'
_space_group_name_H-M_alt 'P -1'
_atom_sites_solution_hydrogens mixed
_atom_sites_solution_primary direct
_atom_sites_solution_secondary difmap
_audit_creation_method SHELXL-2017/1
_audit_update_record
;
2023-06-12 deposited with the CCDC.	2023-10-05 downloaded from the CCDC.
;
_cell_angle_alpha 81.3299(17)
_cell_angle_beta 81.6550(17)
_cell_angle_gamma 74.9858(17)
_cell_formula_units_Z 2
_cell_length_a 8.0513(4)
_cell_length_b 12.3749(6)
_cell_length_c 14.7581(7)
_cell_measurement_reflns_used 9793
_cell_measurement_temperature 100(2)
_cell_measurement_theta_max 79.55
_cell_measurement_theta_min 3.05
_cell_volume 1395.29(12)
_computing_cell_refinement 'Bruker APEX3(v2017.3-0)'
_computing_data_collection 'Bruker APEX3(v2017.3-0)'
_computing_data_reduction 'Bruker APEX3(v2017.3-0)'
_computing_molecular_graphics 'ORTEP/PLATON (Spek)'
_computing_publication_material 'BRUKER AXS SHELXTL (c) 2008 / Vers. 2008/4'
_computing_structure_refinement 'SHELXL-2017/1 (Sheldrick, 2017)'
_computing_structure_solution 'Bruker APEX3(v2017.3-0)'
_diffrn_ambient_temperature 100(2)
_diffrn_detector_area_resol_mean 7.3910
_diffrn_measured_fraction_theta_full 0.999
_diffrn_measured_fraction_theta_max 0.972
_diffrn_measurement_device_type 'Bruker D8 Venture (Photon II detector)'
_diffrn_measurement_method 'Data collection strategy APEX 3/Queen'
_diffrn_radiation_monochromator 'multilayer mirror'
_diffrn_radiation_type CuK\a
_diffrn_radiation_wavelength 1.54178
_diffrn_reflns_av_R_equivalents 0.0683
_diffrn_reflns_av_unetI/netI 0.0347
_diffrn_reflns_Laue_measured_fraction_full 0.999
_diffrn_reflns_Laue_measured_fraction_max 0.972
_diffrn_reflns_limit_h_max 10
_diffrn_reflns_limit_h_min -9
_diffrn_reflns_limit_k_max 15
_diffrn_reflns_limit_k_min -15
_diffrn_reflns_limit_l_max 18
_diffrn_reflns_limit_l_min 0
_diffrn_reflns_number 71276
_diffrn_reflns_point_group_measured_fraction_full 0.999
_diffrn_reflns_point_group_measured_fraction_max 0.972
_diffrn_reflns_theta_full 67.679
_diffrn_reflns_theta_max 79.538
_diffrn_reflns_theta_min 3.048
_diffrn_source 'micro-focus sealed tube'
_diffrn_source_type 'INCOATEC I\mS 3.0'
_exptl_absorpt_coefficient_mu 1.397
_exptl_absorpt_correction_T_max 0.75
_exptl_absorpt_correction_T_min 0.55
_exptl_absorpt_correction_type multi-scan
_exptl_absorpt_process_details
; 
 TWINABS
 R.H. Blessing, Acta Cryst. (1995) A51 33-38 
;
_exptl_crystal_colour yellow
_exptl_crystal_density_diffrn 1.214
_exptl_crystal_description needle
_exptl_crystal_F_000 552
_exptl_crystal_size_max 0.263
_exptl_crystal_size_mid 0.087
_exptl_crystal_size_min 0.075
_refine_diff_density_max 0.378
_refine_diff_density_min -0.502
_refine_diff_density_rms 0.070
_refine_ls_extinction_method none
_refine_ls_goodness_of_fit_ref 1.062
_refine_ls_hydrogen_treatment mixed
_refine_ls_matrix_type full
_refine_ls_number_parameters 362
_refine_ls_number_reflns 5871
_refine_ls_number_restraints 52
_refine_ls_restrained_S_all 1.092
_refine_ls_R_factor_all 0.0421
_refine_ls_R_factor_gt 0.0380
_refine_ls_shift/su_max 0.000
_refine_ls_shift/su_mean 0.000
_refine_ls_structure_factor_coef Fsqd
_refine_ls_weighting_details 'w=1/[\s^2^(Fo^2^)+(0.0492P)^2^+0.8905P] where P=(Fo^2^+2Fc^2^)/3'
_refine_ls_weighting_scheme calc
_refine_ls_wR_factor_gt 0.0990
_refine_ls_wR_factor_ref 0.1040
_reflns_Friedel_coverage 0.000
_reflns_number_gt 5551
_reflns_number_total 5871
_reflns_threshold_expression 'I > 2\s(I)'
_cod_data_source_file d3ra06529d2.cif
_cod_data_source_block eg_l3hzncp2_tw5
_cod_depositor_comments
;
The following automatic conversions were performed:

data item '_atom_sites_solution_secondary' value 'diffmap' was
changed to 'difmap'.

Automatic conversion script
Id: cif_fix_values 8170 2020-07-09 18:12:32Z antanas 
;
_cod_database_code 7247503
_shelx_shelxl_version_number 2017/1
_shelx_space_group_comment
;
The symmetry employed for this shelxl refinement is uniquely defined
by the following loop, which should always be used as a source of
symmetry information in preference to the above space-group names.
They are only intended as comments.
;
_shelx_estimated_absorpt_t_min 0.710
_shelx_estimated_absorpt_t_max 0.902

loop_
_space_group_symop_operation_xyz
'x, y, z'
'-x, -y, -z'

loop_
_atom_site_label
_atom_site_type_symbol
_atom_site_fract_x
_atom_site_fract_y
_atom_site_fract_z
_atom_site_U_iso_or_equiv
_atom_site_adp_type
_atom_site_occupancy
_atom_site_site_symmetry_order
_atom_site_calc_flag
_atom_site_refinement_flags_posn
_atom_site_refinement_flags_adp
_atom_site_refinement_flags_occupancy
_atom_site_disorder_assembly
_atom_site_disorder_group
Zn1 Zn 0.05822(4) 0.76550(3) 0.74994(2) 0.02515(10) Uani 1 1 d . . . . .
O1 O 0.0854(2) 0.64607(13) 0.66947(11) 0.0265(3) Uani 1 1 d . . . . .
N1 N -0.0776(3) 0.69722(19) 0.85594(15) 0.0338(5) Uani 1 1 d . . . . .
N2 N 0.2250(3) 0.56212(16) 0.50880(13) 0.0238(4) Uani 1 1 d . . . . .
H2A H 0.202(4) 0.618(3) 0.539(2) 0.030(8) Uiso 1 1 d . . . . .
N3 N -0.1581(3) 0.89390(18) 0.70795(16) 0.0313(5) Uani 1 1 d D . . . .
N4 N 0.3875(3) 0.65796(17) 0.21893(13) 0.0273(4) Uani 1 1 d . . . . .
C1 C -0.0909(3) 0.5927(2) 0.86177(15) 0.0273(5) Uani 1 1 d . . . . .
C2 C -0.0154(3) 0.5213(2) 0.79310(16) 0.0270(5) Uani 1 1 d . . . . .
H2 H -0.015438 0.444157 0.810293 0.032 Uiso 1 1 calc R U . . .
C3 C 0.0596(3) 0.54736(18) 0.70311(15) 0.0223(4) Uani 1 1 d . . . . .
C4 C 0.1077(3) 0.45956(18) 0.64333(15) 0.0236(4) Uani 1 1 d . . . . .
H4 H 0.083384 0.389169 0.668169 0.028 Uiso 1 1 calc R U . . .
C5 C 0.1849(3) 0.46751(18) 0.55431(15) 0.0232(4) Uani 1 1 d . . . . .
C6 C -0.1962(4) 0.5438(2) 0.94377(18) 0.0381(6) Uani 1 1 d . . . . .
H6A H -0.172885 0.462048 0.943789 0.057 Uiso 1 1 calc R U . . .
H6B H -0.319610 0.577515 0.939631 0.057 Uiso 1 1 calc R U . . .
H6C H -0.164162 0.560214 1.000898 0.057 Uiso 1 1 calc R U . . .
C7 C 0.2281(3) 0.36705(19) 0.50145(16) 0.0294(5) Uani 1 1 d . . . . .
H7A H 0.163993 0.385242 0.447322 0.044 Uiso 1 1 calc R U . . .
H7B H 0.195858 0.303056 0.541152 0.044 Uiso 1 1 calc R U . . .
H7C H 0.352594 0.347440 0.481441 0.044 Uiso 1 1 calc R U . . .
C8 C -0.1984(13) 0.7743(7) 0.9186(8) 0.0265(17) Uani 0.605(8) 1 d D U P A 1
H8A H -0.147662 0.768047 0.976957 0.032 Uiso 0.605(8) 1 calc R U P A 1
H8AB H -0.309183 0.751312 0.933500 0.032 Uiso 0.605(8) 1 calc R U P A 1
C9 C -0.2327(6) 0.8969(4) 0.8735(3) 0.0268(11) Uani 0.605(8) 1 d D . P A 1
H9A H -0.316821 0.945485 0.915298 0.032 Uiso 0.605(8) 1 calc R U P A 1
H9AB H -0.123578 0.921996 0.864268 0.032 Uiso 0.605(8) 1 calc R U P A 1
C10 C -0.3036(5) 0.9106(4) 0.7805(3) 0.0247(10) Uani 0.605(8) 1 d D . P A 1
H10A H -0.372182 0.854613 0.781102 0.030 Uiso 0.605(8) 1 calc R U P A 1
H10B H -0.380089 0.986900 0.768928 0.030 Uiso 0.605(8) 1 calc R U P A 1
C11 C -0.2256(5) 0.8621(4) 0.6251(3) 0.0264(10) Uani 0.605(8) 1 d D . P A 1
H11A H -0.136600 0.858790 0.572013 0.040 Uiso 0.605(8) 1 calc R U P A 1
H11B H -0.330270 0.918993 0.609236 0.040 Uiso 0.605(8) 1 calc R U P A 1
H11C H -0.252777 0.788359 0.641515 0.040 Uiso 0.605(8) 1 calc R U P A 1
C12 C -0.1140(13) 1.0028(6) 0.6727(6) 0.0265(15) Uani 0.605(8) 1 d D U P A 1
H12A H -0.020503 0.991661 0.621931 0.040 Uiso 0.605(8) 1 calc R U P A 1
H12B H -0.076355 1.031852 0.722401 0.040 Uiso 0.605(8) 1 calc R U P A 1
H12C H -0.216123 1.057034 0.650316 0.040 Uiso 0.605(8) 1 calc R U P A 1
C8' C -0.1508(19) 0.7696(13) 0.9285(14) 0.032(3) Uani 0.395(8) 1 d D U P A 2
H8'A H -0.064760 0.806655 0.943567 0.039 Uiso 0.395(8) 1 calc R U P A 2
H8'B H -0.193792 0.726518 0.985126 0.039 Uiso 0.395(8) 1 calc R U P A 2
C9' C -0.2982(12) 0.8548(7) 0.8850(5) 0.042(2) Uani 0.395(8) 1 d D . P A 2
H9'A H -0.372303 0.813332 0.863652 0.050 Uiso 0.395(8) 1 calc R U P A 2
H9'B H -0.369515 0.899705 0.933245 0.050 Uiso 0.395(8) 1 calc R U P A 2
C10' C -0.2453(12) 0.9349(7) 0.8049(5) 0.041(2) Uani 0.395(8) 1 d D . P A 2
H10C H -0.164461 0.970903 0.826620 0.049 Uiso 0.395(8) 1 calc R U P A 2
H10D H -0.350319 0.995111 0.792589 0.049 Uiso 0.395(8) 1 calc R U P A 2
C11' C -0.2619(9) 0.8304(7) 0.6819(7) 0.041(2) Uani 0.395(8) 1 d D . P A 2
H11D H -0.378351 0.878195 0.675348 0.062 Uiso 0.395(8) 1 calc R U P A 2
H11E H -0.268721 0.766644 0.729349 0.062 Uiso 0.395(8) 1 calc R U P A 2
H11F H -0.210672 0.802264 0.623007 0.062 Uiso 0.395(8) 1 calc R U P A 2
C12' C -0.127(3) 0.9915(13) 0.6499(10) 0.044(4) Uani 0.395(8) 1 d D U P A 2
H12D H -0.064756 0.969504 0.590728 0.066 Uiso 0.395(8) 1 calc R U P A 2
H12E H -0.056525 1.026646 0.679773 0.066 Uiso 0.395(8) 1 calc R U P A 2
H12F H -0.237213 1.045196 0.639415 0.066 Uiso 0.395(8) 1 calc R U P A 2
C13 C 0.3209(3) 0.5698(2) 0.41741(15) 0.0258(5) Uani 1 1 d . . . . .
H13A H 0.265068 0.541075 0.373726 0.031 Uiso 1 1 calc R U . . .
H13B H 0.440500 0.522674 0.419656 0.031 Uiso 1 1 calc R U . . .
C14 C 0.3256(3) 0.6914(2) 0.38420(15) 0.0273(5) Uani 1 1 d . . . . .
H14A H 0.368521 0.722550 0.431701 0.033 Uiso 1 1 calc R U . . .
H14B H 0.206765 0.736581 0.375586 0.033 Uiso 1 1 calc R U . . .
C15 C 0.4421(3) 0.7012(2) 0.29344(15) 0.0288(5) Uani 1 1 d . . . . .
H15A H 0.442673 0.781407 0.274757 0.035 Uiso 1 1 calc R U . . .
H15B H 0.561917 0.659232 0.303282 0.035 Uiso 1 1 calc R U . . .
C16 C 0.2310(3) 0.7331(2) 0.18704(17) 0.0326(5) Uani 1 1 d . . . . .
H16A H 0.250987 0.808338 0.166854 0.049 Uiso 1 1 calc R U . . .
H16B H 0.136637 0.737706 0.237452 0.049 Uiso 1 1 calc R U . . .
H16C H 0.199775 0.704169 0.135282 0.049 Uiso 1 1 calc R U . . .
C17 C 0.5241(4) 0.6431(2) 0.14255(18) 0.0399(6) Uani 1 1 d . . . . .
H17A H 0.486831 0.611868 0.093906 0.060 Uiso 1 1 calc R U . . .
H17B H 0.628751 0.591215 0.164231 0.060 Uiso 1 1 calc R U . . .
H17C H 0.548806 0.716061 0.118005 0.060 Uiso 1 1 calc R U . . .
C18 C 0.3035(3) 0.78958(19) 0.75541(17) 0.0276(4) Uani 1 1 d . . . . .
C19 C 0.3089(3) 0.8778(2) 0.67906(15) 0.0226(4) Uani 1 1 d . . . . .
C20 C 0.2743(3) 0.97966(19) 0.71328(16) 0.0241(4) Uani 1 1 d . . . . .
C21 C 0.2485(3) 0.9610(2) 0.81174(16) 0.0280(5) Uani 1 1 d . . . . .
C22 C 0.2686(3) 0.8477(2) 0.83787(16) 0.0306(5) Uani 1 1 d . . . . .
C23 C 0.4206(4) 0.6719(2) 0.7546(3) 0.0493(7) Uani 1 1 d . . . . .
H23A H 0.382494 0.622438 0.807397 0.074 Uiso 1 1 calc R U . . .
H23B H 0.539925 0.674554 0.758498 0.074 Uiso 1 1 calc R U . . .
H23C H 0.415092 0.642584 0.697256 0.074 Uiso 1 1 calc R U . . .
C24 C 0.3434(3) 0.8576(3) 0.57945(17) 0.0353(6) Uani 1 1 d . . . . .
H24A H 0.356583 0.927283 0.540903 0.053 Uiso 1 1 calc R U . . .
H24B H 0.246320 0.833969 0.562192 0.053 Uiso 1 1 calc R U . . .
H24C H 0.449872 0.798405 0.570280 0.053 Uiso 1 1 calc R U . . .
C25 C 0.2597(4) 1.0932(2) 0.6575(2) 0.0393(6) Uani 1 1 d . . . . .
H25A H 0.294337 1.083498 0.592179 0.059 Uiso 1 1 calc R U . . .
H25B H 0.335499 1.132554 0.678497 0.059 Uiso 1 1 calc R U . . .
H25C H 0.139683 1.137592 0.665371 0.059 Uiso 1 1 calc R U . . .
C26 C 0.2044(4) 1.0526(3) 0.8739(2) 0.0474(8) Uani 1 1 d . . . . .
H26A H 0.302372 1.087203 0.869317 0.071 Uiso 1 1 calc R U . . .
H26B H 0.179680 1.020388 0.937740 0.071 Uiso 1 1 calc R U . . .
H26C H 0.102401 1.110020 0.855060 0.071 Uiso 1 1 calc R U . . .
C27 C 0.2656(5) 0.7887(4) 0.9352(2) 0.0567(9) Uani 1 1 d . . . . .
H27A H 0.182198 0.837106 0.976240 0.085 Uiso 1 1 calc R U . . .
H27B H 0.381052 0.772849 0.955459 0.085 Uiso 1 1 calc R U . . .
H27C H 0.231677 0.717783 0.936974 0.085 Uiso 1 1 calc R U . . .

loop_
_atom_site_aniso_label
_atom_site_aniso_U_11
_atom_site_aniso_U_22
_atom_site_aniso_U_33
_atom_site_aniso_U_23
_atom_site_aniso_U_13
_atom_site_aniso_U_12
Zn1 0.02880(17) 0.02027(15) 0.02517(15) -0.00746(12) 0.00728(13) -0.00673(11)
O1 0.0355(9) 0.0188(7) 0.0234(7) -0.0060(6) 0.0068(6) -0.0070(7)
N1 0.0449(13) 0.0291(10) 0.0269(10) -0.0123(8) 0.0143(9) -0.0130(9)
N2 0.0284(10) 0.0208(9) 0.0196(8) -0.0064(7) 0.0029(7) -0.0019(7)
N3 0.0216(10) 0.0249(10) 0.0473(12) -0.0147(9) 0.0036(8) -0.0036(8)
N4 0.0292(10) 0.0274(10) 0.0223(9) -0.0059(7) 0.0055(8) -0.0046(8)
C1 0.0289(12) 0.0287(11) 0.0225(10) -0.0030(9) 0.0037(9) -0.0075(9)
C2 0.0343(13) 0.0203(10) 0.0250(11) -0.0022(8) 0.0042(9) -0.0085(9)
C3 0.0220(11) 0.0188(10) 0.0234(10) -0.0034(8) -0.0001(8) -0.0012(8)
C4 0.0266(11) 0.0174(10) 0.0245(10) -0.0022(8) -0.0012(8) -0.0022(8)
C5 0.0238(11) 0.0182(10) 0.0244(10) -0.0051(8) -0.0032(8) 0.0022(8)
C6 0.0479(16) 0.0368(14) 0.0281(12) -0.0048(10) 0.0123(11) -0.0163(12)
C7 0.0356(13) 0.0204(11) 0.0279(11) -0.0073(9) -0.0023(9) 0.0028(9)
C8 0.025(5) 0.033(3) 0.019(2) -0.0117(18) 0.003(3) -0.002(3)
C9 0.024(2) 0.027(2) 0.029(2) -0.0169(17) 0.0046(15) -0.0013(17)
C10 0.017(2) 0.028(2) 0.028(2) -0.0093(15) -0.0009(15) -0.0011(15)
C11 0.023(2) 0.032(2) 0.025(2) -0.0069(17) -0.0043(16) -0.0056(16)
C12 0.016(3) 0.032(3) 0.029(3) 0.001(2) -0.012(3) -0.0008(18)
C8' 0.024(7) 0.042(5) 0.036(7) -0.018(3) 0.009(4) -0.015(4)
C9' 0.036(4) 0.042(4) 0.047(4) -0.024(3) 0.008(3) -0.004(4)
C10' 0.034(4) 0.041(4) 0.045(5) -0.022(3) -0.003(3) 0.005(3)
C11' 0.023(3) 0.047(4) 0.058(6) -0.022(4) -0.007(3) -0.007(3)
C12' 0.033(5) 0.064(8) 0.039(7) 0.015(6) -0.028(6) -0.018(5)
C13 0.0264(11) 0.0274(11) 0.0194(10) -0.0049(8) 0.0022(8) -0.0003(9)
C14 0.0313(13) 0.0281(12) 0.0208(10) -0.0060(8) 0.0006(8) -0.0045(10)
C15 0.0282(12) 0.0316(13) 0.0252(11) -0.0036(9) 0.0017(9) -0.0072(10)
C16 0.0327(13) 0.0387(14) 0.0258(11) -0.0061(10) -0.0015(9) -0.0071(11)
C17 0.0440(16) 0.0384(15) 0.0272(12) -0.0054(10) 0.0121(11) -0.0003(12)
C18 0.0240(11) 0.0220(10) 0.0340(11) -0.0013(9) -0.0033(9) -0.0014(8)
C19 0.0169(10) 0.0271(11) 0.0225(10) -0.0051(8) 0.0007(7) -0.0032(8)
C20 0.0195(11) 0.0235(11) 0.0291(11) -0.0038(8) -0.0031(8) -0.0043(9)
C21 0.0194(11) 0.0377(13) 0.0284(11) -0.0143(10) -0.0010(8) -0.0045(9)
C22 0.0245(12) 0.0429(14) 0.0230(11) 0.0003(10) -0.0028(9) -0.0076(10)
C23 0.0416(16) 0.0266(13) 0.074(2) -0.0030(14) -0.0108(16) 0.0031(11)
C24 0.0265(13) 0.0532(16) 0.0263(12) -0.0153(11) 0.0026(9) -0.0070(11)
C25 0.0344(15) 0.0289(13) 0.0543(17) 0.0033(12) -0.0093(12) -0.0095(11)
C26 0.0366(16) 0.0584(19) 0.0522(18) -0.0350(15) -0.0045(12) -0.0046(14)
C27 0.061(2) 0.079(3) 0.0286(14) 0.0132(15) -0.0092(13) -0.0225(18)

loop_
_atom_type_symbol
_atom_type_description
_atom_type_scat_dispersion_real
_atom_type_scat_dispersion_imag
_atom_type_scat_source
C C 0.0181 0.0091 'International Tables Vol C Tables 4.2.6.8 and 6.1.1.4'
H H 0.0000 0.0000 'International Tables Vol C Tables 4.2.6.8 and 6.1.1.4'
N N 0.0311 0.0180 'International Tables Vol C Tables 4.2.6.8 and 6.1.1.4'
O O 0.0492 0.0322 'International Tables Vol C Tables 4.2.6.8 and 6.1.1.4'
Zn Zn -1.5491 0.6778 'International Tables Vol C Tables 4.2.6.8 and 6.1.1.4'

loop_
_geom_angle_atom_site_label_1
_geom_angle_atom_site_label_2
_geom_angle_atom_site_label_3
_geom_angle
_geom_angle_site_symmetry_1
_geom_angle_site_symmetry_3
_geom_angle_publ_flag
O1 Zn1 N1 96.37(8) . . ?
O1 Zn1 C18 107.63(8) . . ?
N1 Zn1 C18 123.83(10) . . ?
O1 Zn1 N3 105.16(8) . . ?
N1 Zn1 N3 94.34(9) . . ?
C18 Zn1 N3 124.98(8) . . ?
C3 O1 Zn1 121.24(14) . . ?
C1 N1 C8' 123.3(7) . . ?
C1 N1 C8 118.7(4) . . ?
C1 N1 Zn1 121.94(16) . . ?
C8' N1 Zn1 114.7(7) . . ?
C8 N1 Zn1 117.9(4) . . ?
C5 N2 C13 124.80(19) . . ?
C11' N3 C12' 120.5(6) . . ?
C10 N3 C12 109.9(4) . . ?
C10 N3 C11 106.5(3) . . ?
C12 N3 C11 103.9(4) . . ?
C11' N3 C10' 107.1(5) . . ?
C12' N3 C10' 106.4(8) . . ?
C11' N3 Zn1 101.7(3) . . ?
C12' N3 Zn1 118.4(8) . . ?
C10 N3 Zn1 112.7(2) . . ?
C12 N3 Zn1 113.0(4) . . ?
C11 N3 Zn1 110.17(18) . . ?
C10' N3 Zn1 100.6(3) . . ?
C16 N4 C17 109.8(2) . . ?
C16 N4 C15 110.94(19) . . ?
C17 N4 C15 110.4(2) . . ?
N1 C1 C2 123.4(2) . . ?
N1 C1 C6 120.3(2) . . ?
C2 C1 C6 116.2(2) . . ?
C3 C2 C1 129.6(2) . . ?
O1 C3 C2 124.4(2) . . ?
O1 C3 C4 117.92(19) . . ?
C2 C3 C4 117.7(2) . . ?
C5 C4 C3 126.5(2) . . ?
N2 C5 C4 123.9(2) . . ?
N2 C5 C7 116.3(2) . . ?
C4 C5 C7 119.8(2) . . ?
N1 C8 C9 111.0(8) . . ?
C10 C9 C8 111.7(5) . . ?
N3 C10 C9 108.7(4) . . ?
N1 C8' C9' 102.4(11) . . ?
C10' C9' C8' 115.6(11) . . ?
C9' C10' N3 122.1(6) . . ?
N2 C13 C14 110.05(18) . . ?
C13 C14 C15 111.58(19) . . ?
N4 C15 C14 113.1(2) . . ?
C19 C18 C22 104.71(19) . . ?
C19 C18 C23 122.9(2) . . ?
C22 C18 C23 121.2(2) . . ?
C19 C18 Zn1 99.94(15) . . ?
C22 C18 Zn1 99.69(15) . . ?
C23 C18 Zn1 103.59(18) . . ?
C20 C19 C18 108.96(19) . . ?
C20 C19 C24 127.0(2) . . ?
C18 C19 C24 124.0(2) . . ?
C19 C20 C21 108.8(2) . . ?
C19 C20 C25 126.3(2) . . ?
C21 C20 C25 124.9(2) . . ?
C22 C21 C20 108.4(2) . . ?
C22 C21 C26 127.1(3) . . ?
C20 C21 C26 124.5(3) . . ?
C21 C22 C18 109.1(2) . . ?
C21 C22 C27 126.8(3) . . ?
C18 C22 C27 124.1(3) . . ?

loop_
_geom_bond_atom_site_label_1
_geom_bond_atom_site_label_2
_geom_bond_distance
_geom_bond_site_symmetry_2
_geom_bond_publ_flag
Zn1 O1 1.9821(16) . ?
Zn1 N1 1.985(2) . ?
Zn1 C18 2.087(2) . ?
Zn1 N3 2.127(2) . ?
O1 C3 1.304(3) . ?
N1 C1 1.314(3) . ?
N1 C8' 1.46(2) . ?
N1 C8 1.495(13) . ?
N2 C5 1.350(3) . ?
N2 C13 1.457(3) . ?
N3 C11' 1.409(6) . ?
N3 C12' 1.428(11) . ?
N3 C10 1.463(4) . ?
N3 C12 1.482(6) . ?
N3 C11 1.548(4) . ?
N3 C10' 1.593(7) . ?
N4 C16 1.452(3) . ?
N4 C17 1.453(3) . ?
N4 C15 1.459(3) . ?
C1 C2 1.411(3) . ?
C1 C6 1.516(3) . ?
C2 C3 1.404(3) . ?
C3 C4 1.442(3) . ?
C4 C5 1.370(3) . ?
C5 C7 1.505(3) . ?
C8 C9 1.534(8) . ?
C9 C10 1.532(6) . ?
C8' C9' 1.517(11) . ?
C9' C10' 1.511(10) . ?
C13 C14 1.520(3) . ?
C14 C15 1.528(3) . ?
C18 C19 1.450(3) . ?
C18 C22 1.462(3) . ?
C18 C23 1.517(3) . ?
C19 C20 1.376(3) . ?
C19 C24 1.502(3) . ?
C20 C21 1.430(3) . ?
C20 C25 1.503(3) . ?
C21 C22 1.370(4) . ?
C21 C26 1.504(3) . ?
C22 C27 1.510(4) . ?
